data_8100482
loop_
_publ_author_name
'Yu, Wen Tao'
'Xue, Gang'
'Fang, Qi'
'Liu, Guo Qun'

_publ_section_title
;
Crystal structure of 4,5-bis(2'-cyanoethylthio)-1,3-dithiole-2-thione, 
C~9~H~8~N~2~S~5~
;
_journal_issue 4
_journal_name_full 'Zeitschrift f\"ur Kristallographie - New Crystal Structures'
_journal_page_first 545
_journal_page_last 546
_journal_volume 218
_journal_year 2003
_chemical_formula_moiety 'C9 H8 N2 S5'
_chemical_formula_sum 'C9 H8 N2 S5'
_chemical_formula_weight 304.47
_space_group_IT_number 14
_symmetry_cell_setting monoclinic
_symmetry_space_group_name_Hall '-P 2yn'
_symmetry_space_group_name_H-M 'P 1 21/n 1'
_cell_angle_alpha 90.000
_cell_angle_beta 104.461(5)
_cell_angle_gamma 90.000
_cell_formula_units_Z 8
_cell_length_a 9.070(5)
_cell_length_b 27.123(5)
_cell_length_c 10.736(5)
_cell_measurement_temperature 293(2)
_cell_volume 2557.4(19)
_diffrn_ambient_temperature 293(2)
_exptl_crystal_density_diffrn 1.582
_cod_depositor_comments
;
The following automatic conversions were performed:
'_symmetry_cell_setting' value 'Monoclinic' changed to 'monoclinic'
according to '/home/saulius/struct/CIF-dictionaries/cif_core.dic'
dictionary named 'cif_core.dic' version 2.4.1 from 2010-06-29.

Automatic conversion script
Id: cif_fix_enum 1527 2010-12-29 10:47:43Z saulius 
;
_cod_original_sg_symbol_H-M 'P 21/n'
_cod_database_code 8100482

loop_
_symmetry_equiv_pos_as_xyz
'x, y, z'
'-x+1/2, y+1/2, -z+1/2'
'-x, -y, -z'
'x-1/2, -y-1/2, z-1/2'

loop_
_atom_site_label
_atom_site_type_symbol
_atom_site_fract_x
_atom_site_fract_y
_atom_site_fract_z
_atom_site_U_iso_or_equiv
_atom_site_adp_type
_atom_site_occupancy
_atom_site_symmetry_multiplicity
_atom_site_Wyckoff_symbol
_atom_site_calc_flag
_atom_site_refinement_flags
_atom_site_disorder_assembly
_atom_site_disorder_group
C1A C 0.7942(3) 0.51776(10) 0.7916(3) 0.0359(8) Uani 1 4 e d . . .
C2A C 0.7184(4) 0.58182(10) 0.6036(3) 0.0336(7) Uani 1 4 e d . . .
C3A C 0.8579(4) 0.59535(10) 0.6718(3) 0.0379(8) Uani 1 4 e d . . .
C4A C 0.4277(3) 0.59691(11) 0.4351(3) 0.0410(8) Uani 1 4 e d . . .
H4AA H 0.3861 0.5858 0.3474 0.049 Uiso 1 4 e calc R . .
H4AB H 0.4162 0.5703 0.4923 0.049 Uiso 1 4 e calc R . .
C5A C 0.3377(4) 0.64117(12) 0.4608(3) 0.0497(9) Uani 1 4 e d . . .
H5AA H 0.3513 0.6680 0.4050 0.060 Uiso 1 4 e calc R . .
H5AB H 0.2304 0.6327 0.4394 0.060 Uiso 1 4 e calc R . .
C6A C 0.3829(4) 0.65792(12) 0.5944(3) 0.0430(8) Uani 1 4 e d . . .
C7A C 0.9568(4) 0.69006(12) 0.7418(3) 0.0622(11) Uani 1 4 e d . . .
H7AA H 1.0018 0.6773 0.8273 0.075 Uiso 1 4 e calc R . .
H7AB H 1.0187 0.7176 0.7276 0.075 Uiso 1 4 e calc R . .
C8A C 0.7991(4) 0.70900(12) 0.7384(3) 0.0581(10) Uani 1 4 e d . . .
H8AA H 0.7367 0.6817 0.7532 0.070 Uiso 1 4 e calc R . .
H8AB H 0.8062 0.7325 0.8079 0.070 Uiso 1 4 e calc R . .
C9A C 0.7239(4) 0.73295(12) 0.6159(4) 0.0528(9) Uani 1 4 e d . . .
C1B C 0.7929(3) 0.52085(11) 0.2923(3) 0.0394(8) Uani 1 4 e d . . .
C2B C 0.7190(3) 0.58261(10) 0.0978(3) 0.0339(7) Uani 1 4 e d . . .
C3B C 0.8565(4) 0.59742(10) 0.1676(3) 0.0379(8) Uani 1 4 e d . . .
C4B C 0.4279(3) 0.59861(11) -0.0645(3) 0.0422(8) Uani 1 4 e d . . .
H4BA H 0.3775 0.5903 -0.1528 0.051 Uiso 1 4 e calc R . .
H4BB H 0.4157 0.5709 -0.0109 0.051 Uiso 1 4 e calc R . .
C5B C 0.3500(4) 0.64341(12) -0.0246(3) 0.0498(9) Uani 1 4 e d . . .
H5BA H 0.3549 0.6704 -0.0826 0.060 Uiso 1 4 e calc R . .
H5BB H 0.2434 0.6357 -0.0333 0.060 Uiso 1 4 e calc R . .
C6B C 0.4174(4) 0.65934(13) 0.1072(3) 0.0496(9) Uani 1 4 e d . . .
C7B C 0.8547(4) 0.69895(11) 0.1468(3) 0.0471(8) Uani 1 4 e d . . .
H7BA H 0.8996 0.7277 0.1173 0.057 Uiso 1 4 e calc R . .
H7BB H 0.7539 0.6946 0.0903 0.057 Uiso 1 4 e calc R . .
C8B C 0.8382(4) 0.70904(12) 0.2813(3) 0.0521(9) Uani 1 4 e d . . .
H8BA H 0.7664 0.7358 0.2778 0.063 Uiso 1 4 e calc R . .
H8BB H 0.7961 0.6800 0.3125 0.063 Uiso 1 4 e calc R . .
C9B C 0.9827(4) 0.72199(12) 0.3730(3) 0.0504(9) Uani 1 4 e d . . .
N1A N 0.4182(4) 0.67128(11) 0.6970(3) 0.0655(9) Uani 1 4 e d . . .
N2A N 0.6638(4) 0.75205(11) 0.5228(3) 0.0730(10) Uani 1 4 e d . . .
N1B N 0.4700(4) 0.67184(11) 0.2088(3) 0.0658(9) Uani 1 4 e d . . .
N2B N 1.0942(4) 0.73257(11) 0.4427(3) 0.0708(9) Uani 1 4 e d . . .
S1A S 0.79504(11) 0.47077(3) 0.88866(8) 0.0536(3) Uani 1 4 e d . . .
S2A S 0.64191(10) 0.52997(3) 0.66120(7) 0.0396(2) Uani 1 4 e d . . .
S3A S 0.94090(10) 0.55894(3) 0.80463(8) 0.0455(2) Uani 1 4 e d . . .
S4A S 0.62843(10) 0.61005(3) 0.45754(8) 0.0443(2) Uani 1 4 e d . . .
S5A S 0.96572(10) 0.64245(3) 0.62601(9) 0.0499(3) Uani 1 4 e d . . .
S1B S 0.79399(11) 0.47444(3) 0.39091(9) 0.0543(3) Uani 1 4 e d . . .
S2B S 0.64245(10) 0.53155(3) 0.15938(7) 0.0407(2) Uani 1 4 e d . . .
S3B S 0.93657(10) 0.56329(3) 0.30598(8) 0.0426(2) Uani 1 4 e d . . .
S4B S 0.62945(10) 0.60756(3) -0.05229(7) 0.0420(2) Uani 1 4 e d . . .
S5B S 0.96894(10) 0.64560(3) 0.13096(8) 0.0456(2) Uani 1 4 e d . . .

loop_
_atom_site_aniso_label
_atom_site_aniso_U_11
_atom_site_aniso_U_22
_atom_site_aniso_U_33
_atom_site_aniso_U_23
_atom_site_aniso_U_13
_atom_site_aniso_U_12
C1A 0.039(2) 0.0338(16) 0.0377(17) 0.0050(14) 0.0145(16) 0.0062(15)
C2A 0.044(2) 0.0248(15) 0.0355(17) 0.0004(13) 0.0159(16) 0.0063(15)
C3A 0.037(2) 0.0302(16) 0.0470(19) 0.0042(14) 0.0110(17) 0.0021(15)
C4A 0.043(2) 0.0422(19) 0.0349(17) -0.0018(15) 0.0033(16) -0.0076(16)
C5A 0.045(2) 0.064(2) 0.0389(18) -0.0005(17) 0.0086(17) 0.0104(18)
C6A 0.048(2) 0.0371(18) 0.048(2) 0.0028(16) 0.0196(18) 0.0039(16)
C7A 0.055(2) 0.045(2) 0.072(2) 0.0022(18) -0.011(2) -0.0094(18)
C8A 0.073(3) 0.042(2) 0.060(2) -0.0030(17) 0.019(2) -0.0013(19)
C9A 0.049(2) 0.0348(18) 0.077(3) -0.0022(18) 0.019(2) 0.0013(17)
C1B 0.038(2) 0.0385(17) 0.0449(19) 0.0049(15) 0.0169(17) 0.0059(15)
C2B 0.040(2) 0.0269(15) 0.0371(17) 0.0003(13) 0.0128(16) 0.0028(15)
C3B 0.044(2) 0.0310(16) 0.0431(18) 0.0054(14) 0.0183(17) 0.0064(16)
C4B 0.047(2) 0.0399(18) 0.0363(17) 0.0037(15) 0.0045(17) -0.0023(17)
C5B 0.047(2) 0.061(2) 0.0387(19) 0.0087(17) 0.0072(17) 0.0142(18)
C6B 0.055(2) 0.053(2) 0.044(2) 0.0101(17) 0.0200(19) 0.0131(18)
C7B 0.047(2) 0.0332(16) 0.056(2) 0.0061(15) 0.0030(17) -0.0035(15)
C8B 0.043(2) 0.044(2) 0.068(2) -0.0024(17) 0.0140(19) -0.0017(17)
C9B 0.057(2) 0.0370(18) 0.056(2) 0.0016(16) 0.0120(19) -0.0007(17)
N1A 0.090(3) 0.061(2) 0.0492(19) -0.0053(16) 0.0243(19) -0.0039(18)
N2A 0.071(2) 0.0528(19) 0.088(3) 0.0120(18) 0.006(2) 0.0095(18)
N1B 0.074(2) 0.076(2) 0.0460(18) -0.0010(17) 0.0135(17) 0.0132(19)
N2B 0.069(2) 0.060(2) 0.071(2) -0.0040(17) -0.0068(19) -0.0077(18)
S1A 0.0541(6) 0.0532(5) 0.0552(6) 0.0249(4) 0.0172(5) 0.0048(5)
S2A 0.0457(6) 0.0328(4) 0.0398(5) 0.0043(3) 0.0094(4) -0.0042(4)
S3A 0.0359(5) 0.0453(5) 0.0536(5) 0.0138(4) 0.0081(4) 0.0027(4)
S4A 0.0439(5) 0.0483(5) 0.0425(5) 0.0154(4) 0.0138(4) 0.0046(4)
S5A 0.0425(6) 0.0400(5) 0.0711(6) 0.0118(4) 0.0219(5) -0.0006(4)
S1B 0.0515(6) 0.0528(5) 0.0607(6) 0.0257(5) 0.0180(5) 0.0026(5)
S2B 0.0456(6) 0.0348(4) 0.0410(5) 0.0049(4) 0.0092(4) -0.0047(4)
S3B 0.0370(5) 0.0414(5) 0.0484(5) 0.0106(4) 0.0090(4) 0.0024(4)
S4B 0.0469(5) 0.0451(5) 0.0355(4) 0.0057(4) 0.0132(4) 0.0020(4)
S5B 0.0428(6) 0.0390(5) 0.0590(6) 0.0050(4) 0.0201(5) -0.0035(4)

loop_
_geom_bond_atom_site_label_1
_geom_bond_atom_site_label_2
_geom_bond_distance
_geom_bond_site_symmetry_2
_geom_bond_publ_flag
C1A S1A 1.645(3) . ?
C1A S3A 1.716(3) . ?
C1A S2A 1.735(3) . ?
C2A C3A 1.344(4) . ?
C2A S2A 1.748(3) . ?
C2A S4A 1.753(3) . ?
C3A S3A 1.744(3) . ?
C3A S5A 1.752(3) . ?
C4A C5A 1.516(4) . ?
C4A S4A 1.811(3) . ?
C4A H4AA 0.9700 . ?
C4A H4AB 0.9700 . ?
C5A C6A 1.462(4) . ?
C5A H5AA 0.9700 . ?
C5A H5AB 0.9700 . ?
C6A N1A 1.127(4) . ?
C7A C8A 1.511(5) . ?
C7A S5A 1.808(4) . ?
C7A H7AA 0.9700 . ?
C7A H7AB 0.9700 . ?
C8A C9A 1.473(5) . ?
C8A H8AA 0.9700 . ?
C8A H8AB 0.9700 . ?
C9A N2A 1.137(4) . ?
C1B S1B 1.643(3) . ?
C1B S3B 1.718(3) . ?
C1B S2B 1.735(3) . ?
C2B C3B 1.346(4) . ?
C2B S4B 1.749(3) . ?
C2B S2B 1.751(3) . ?
C3B S3B 1.747(3) . ?
C3B S5B 1.762(3) . ?
C4B C5B 1.520(4) . ?
C4B S4B 1.816(3) . ?
C4B H4BA 0.9700 . ?
C4B H4BB 0.9700 . ?
C5B C6B 1.459(4) . ?
C5B H5BA 0.9700 . ?
C5B H5BB 0.9700 . ?
C6B N1B 1.128(4) . ?
C7B C8B 1.513(4) . ?
C7B S5B 1.812(3) . ?
C7B H7BA 0.9700 . ?
C7B H7BB 0.9700 . ?
C8B C9B 1.472(5) . ?
C8B H8BA 0.9700 . ?
C8B H8BB 0.9700 . ?
C9B N2B 1.134(4) . ?

loop_
_cod_related_entry_id
_cod_related_entry_database
_cod_related_entry_code
1 ChemSpider 2096477
